data_7232421
loop_
_publ_author_name
'Hearne, Neil'
'Turnbull, Mark M.'
'Landee, Christopher P.'
'van der Merwe, Elizabet M.'
'Rademeyer, Melanie'

_publ_section_title
;
 Halide-bi-bridged polymers of amide substituted pyridines and -pyrazines:
 polymorphism, structures, thermal stability and magnetism
;
_journal_issue 12
_journal_name_full CrystEngComm
_journal_page_first 1910
_journal_paper_doi 10.1039/C9CE00071B
_journal_volume 21
_journal_year 2019
_chemical_formula_moiety 'C10 H10 Br2 Cu N6 O2'
_chemical_formula_sum 'C10 H10 Br2 Cu N6 O2'
_chemical_formula_weight 469.60
_space_group_crystal_system triclinic
_space_group_IT_number 2
_space_group_name_Hall '-P 1'
_space_group_name_H-M_alt 'P -1'
_symmetry_space_group_name_Hall '-P 1'
_symmetry_space_group_name_H-M 'P -1'
_atom_sites_solution_hydrogens mixed
_audit_creation_method SHELXL-2014/7
_audit_update_record
;
2018-12-12 deposited with the CCDC.    2019-02-20 downloaded from the CCDC.
;
_cell_angle_alpha 104.357(6)
_cell_angle_beta 90.019(8)
_cell_angle_gamma 92.757(6)
_cell_formula_units_Z 1
_cell_length_a 3.7970(7)
_cell_length_b 6.8449(14)
_cell_length_c 13.710(3)
_cell_measurement_reflns_used 6376
_cell_measurement_temperature 150(2)
_cell_measurement_theta_max 27.15
_cell_measurement_theta_min 3.07
_cell_volume 344.77(12)
_computing_cell_refinement 'SAINT (Bruker, 2014)'
_computing_data_collection 'APEX2 (Bruker, 2014)'
_computing_data_reduction 'SAINT (Bruker, 2014)'
_computing_molecular_graphics 'SHELXL-2014/7 (Sheldrick, 2014)'
_computing_publication_material
;
 ORTEP-3 for Windows (Farrugia, 1997), POV-RAY (Cason, 2004),
 Mercury (Macrae <i>et al</i>., 2008)
;
_computing_structure_refinement 'SHELXL-2013 (Sheldrick, 2013)'
_computing_structure_solution 'SHELXTS (Sheldrick, 2015)'
_diffrn_ambient_temperature 150(2)
_diffrn_measured_fraction_theta_full 0.998
_diffrn_measured_fraction_theta_max 0.999
_diffrn_measurement_device_type 'Bruker APEX-II CCD'
_diffrn_measurement_method '\f and \w scans'
_diffrn_radiation_type MoK\a
_diffrn_radiation_wavelength 0.71073
_diffrn_reflns_av_unetI/netI 0.0467
_diffrn_reflns_Laue_measured_fraction_full 0.998
_diffrn_reflns_Laue_measured_fraction_max 0.999
_diffrn_reflns_limit_h_max 4
_diffrn_reflns_limit_h_min -4
_diffrn_reflns_limit_k_max 8
_diffrn_reflns_limit_k_min -8
_diffrn_reflns_limit_l_max 17
_diffrn_reflns_limit_l_min -17
_diffrn_reflns_number 2935
_diffrn_reflns_point_group_measured_fraction_full 0.998
_diffrn_reflns_point_group_measured_fraction_max 0.999
_diffrn_reflns_theta_full 25.242
_diffrn_reflns_theta_max 27.145
_diffrn_reflns_theta_min 3.068
_exptl_absorpt_coefficient_mu 7.392
_exptl_absorpt_correction_T_max 0.837164
_exptl_absorpt_correction_T_min 0.647569
_exptl_absorpt_correction_type multi-scan
_exptl_absorpt_process_details 'SADABS (Bruker, 2014)'
_exptl_crystal_colour bronze
_exptl_crystal_density_diffrn 2.262
_exptl_crystal_description needle
_exptl_crystal_F_000 227
_exptl_crystal_size_max 0.312
_exptl_crystal_size_mid 0.028
_exptl_crystal_size_min 0.027
_refine_diff_density_max 0.625
_refine_diff_density_min -0.852
_refine_diff_density_rms 0.144
_refine_ls_extinction_method none
_refine_ls_goodness_of_fit_ref 1.030
_refine_ls_hydrogen_treatment mixed
_refine_ls_matrix_type full
_refine_ls_number_parameters 104
_refine_ls_number_reflns 2935
_refine_ls_number_restraints 0
_refine_ls_restrained_S_all 1.030
_refine_ls_R_factor_all 0.0504
_refine_ls_R_factor_gt 0.0371
_refine_ls_shift/su_max 0.000
_refine_ls_shift/su_mean 0.000
_refine_ls_structure_factor_coef Fsqd
_refine_ls_weighting_details
;
 w=1/[\s^2^(Fo^2^)+(0.0229P)^2^+1.2777P]
 where P=(Fo^2^+2Fc^2^)/3
;
_refine_ls_weighting_scheme calc
_refine_ls_wR_factor_gt 0.0668
_refine_ls_wR_factor_ref 0.0709
_reflns_Friedel_coverage 0.000
_reflns_number_gt 2553
_reflns_number_total 2935
_reflns_threshold_expression 'I > 2\s(I)'
_cod_data_source_file c9ce00071b2.cif
_cod_data_source_block pyrCuBr
_cod_depositor_comments 'Adding full bibliography for 7232418--7232424.cif.'
_cod_original_cell_volume 344.76(12)
_cod_database_code 7232421
_shelx_shelxl_version_number 2014/7
_shelx_space_group_comment
;
The symmetry employed for this shelxl refinement is uniquely defined
by the following loop, which should always be used as a source of
symmetry information in preference to the above space-group names.
They are only intended as comments.
;
_shelxl_version_number 2013-2

loop_
_space_group_symop_operation_xyz
'x, y, z'
'-x, -y, -z'

loop_
_atom_site_label
_atom_site_type_symbol
_atom_site_fract_x
_atom_site_fract_y
_atom_site_fract_z
_atom_site_U_iso_or_equiv
_atom_site_adp_type
_atom_site_occupancy
_atom_site_site_symmetry_order
_atom_site_calc_flag
_atom_site_refinement_flags_posn
_atom_site_refinement_flags_adp
_atom_site_refinement_flags_occupancy
Br1 Br 0.91033(14) 0.73144(7) 0.44794(4) 0.01314(14) Uani 1 1 d . . .
Cu1 Cu 0.5000 0.5000 0.5000 0.0124(2) Uani 1 2 d S . P
O1 O 0.0952(11) 0.5439(5) 0.1312(2) 0.0230(9) Uani 1 1 d . . .
N1 N 0.4822(11) 0.3200(5) 0.3564(3) 0.0117(8) Uani 1 1 d . . .
N2 N 0.4491(12) 0.0872(6) 0.1569(3) 0.0145(9) Uani 1 1 d . . .
N3 N 0.2224(15) 0.2673(8) 0.0091(3) 0.0226(11) Uani 1 1 d . . .
C4 C 0.3870(14) 0.3979(7) 0.2809(4) 0.0132(10) Uani 1 1 d . . .
H4 H 0.3362 0.5365 0.2947 0.016 Uiso 1 1 calc R U .
C3 C 0.3606(13) 0.2811(7) 0.1827(4) 0.0123(10) Uani 1 1 d . . .
C2 C 0.5469(15) 0.0118(8) 0.2330(4) 0.0190(11) Uani 1 1 d . . .
H2 H 0.6123 -0.1245 0.2187 0.023 Uiso 1 1 calc R U .
C1 C 0.5568(14) 0.1248(7) 0.3325(3) 0.0137(10) Uani 1 1 d . . .
H1 H 0.6175 0.0624 0.3845 0.016 Uiso 1 1 calc R U .
C5 C 0.2170(14) 0.3748(8) 0.1037(4) 0.0148(11) Uani 1 1 d . . .
H3A H 0.133(16) 0.319(8) -0.033(4) 0.018 Uiso 1 1 d . U .
H3B H 0.298(16) 0.151(9) -0.010(4) 0.018 Uiso 1 1 d . U .

loop_
_atom_site_aniso_label
_atom_site_aniso_U_11
_atom_site_aniso_U_22
_atom_site_aniso_U_33
_atom_site_aniso_U_23
_atom_site_aniso_U_13
_atom_site_aniso_U_12
Br1 0.0140(3) 0.0112(2) 0.0144(2) 0.00339(17) -0.0023(2) 0.00070(19)
Cu1 0.0186(5) 0.0111(4) 0.0066(4) 0.0012(3) -0.0027(4) -0.0015(4)
O1 0.038(2) 0.0203(19) 0.0108(17) 0.0016(14) -0.0031(18) 0.0162(18)
N1 0.016(2) 0.0095(18) 0.0093(18) 0.0017(15) -0.0025(18) -0.0005(17)
N2 0.020(2) 0.0134(19) 0.0097(18) 0.0018(15) -0.0019(19) 0.0030(19)
N3 0.042(3) 0.022(3) 0.005(2) 0.0018(18) -0.005(2) 0.016(2)
C4 0.014(3) 0.015(2) 0.012(2) 0.0041(19) -0.003(2) 0.005(2)
C3 0.009(2) 0.016(2) 0.012(2) 0.0036(19) 0.000(2) 0.000(2)
C2 0.024(3) 0.015(2) 0.019(3) 0.006(2) -0.001(2) 0.005(2)
C1 0.017(3) 0.013(2) 0.012(2) 0.0048(18) -0.005(2) 0.000(2)
C5 0.017(3) 0.020(3) 0.010(2) 0.007(2) 0.002(2) 0.003(2)

loop_
_atom_type_symbol
_atom_type_description
_atom_type_scat_dispersion_real
_atom_type_scat_dispersion_imag
_atom_type_scat_source
C C 0.0033 0.0016 'International Tables Vol C Tables 4.2.6.8 and 6.1.1.4'
H H 0.0000 0.0000 'International Tables Vol C Tables 4.2.6.8 and 6.1.1.4'
N N 0.0061 0.0033 'International Tables Vol C Tables 4.2.6.8 and 6.1.1.4'
O O 0.0106 0.0060 'International Tables Vol C Tables 4.2.6.8 and 6.1.1.4'
Cu Cu 0.3201 1.2651 'International Tables Vol C Tables 4.2.6.8 and 6.1.1.4'
Br Br -0.2901 2.4595 'International Tables Vol C Tables 4.2.6.8 and 6.1.1.4'

loop_
_geom_angle_atom_site_label_1
_geom_angle_atom_site_label_2
_geom_angle_atom_site_label_3
_geom_angle
_geom_angle_site_symmetry_1
_geom_angle_site_symmetry_3
N1 Cu1 N1 180.0 . 2_666
N1 Cu1 Br1 90.02(11) . 2_666
N1 Cu1 Br1 89.98(11) 2_666 2_666
N1 Cu1 Br1 89.98(11) . .
N1 Cu1 Br1 90.02(11) 2_666 .
Br1 Cu1 Br1 180.0 2_666 .
C4 N1 C1 116.8(4) . .
C4 N1 Cu1 119.2(3) . .
C1 N1 Cu1 124.0(3) . .
C2 N2 C3 115.4(4) . .
C5 N3 H3A 116(4) . .
C5 N3 H3B 125(4) . .
H3A N3 H3B 119(5) . .
N1 C4 C3 121.5(4) . .
N1 C4 H4 119.3 . .
C3 C4 H4 119.3 . .
N2 C3 C4 122.4(4) . .
N2 C3 C5 119.5(4) . .
C4 C3 C5 118.1(4) . .
N2 C2 C1 122.6(5) . .
N2 C2 H2 118.7 . .
C1 C2 H2 118.7 . .
N1 C1 C2 121.1(4) . .
N1 C1 H1 119.4 . .
C2 C1 H1 119.4 . .
O1 C5 N3 124.4(5) . .
O1 C5 C3 118.3(4) . .
N3 C5 C3 117.2(5) . .

loop_
_geom_bond_atom_site_label_1
_geom_bond_atom_site_label_2
_geom_bond_distance
_geom_bond_site_symmetry_2
Br1 Cu1 2.4022(6) .
Cu1 N1 2.046(4) .
Cu1 N1 2.046(4) 2_666
Cu1 Br1 2.4022(6) 2_666
O1 C5 1.237(6) .
N1 C4 1.334(6) .
N1 C1 1.339(6) .
N2 C2 1.335(6) .
N2 C3 1.345(6) .
N3 C5 1.324(7) .
N3 H3A 0.82(6) .
N3 H3B 0.84(6) .
C4 C3 1.385(7) .
C4 H4 0.9500 .
C3 C5 1.503(7) .
C2 C1 1.391(7) .
C2 H2 0.9500 .
C1 H1 0.9500 .

loop_
_geom_hbond_atom_site_label_D
_geom_hbond_atom_site_label_H
_geom_hbond_atom_site_label_A
_geom_hbond_distance_DH
_geom_hbond_distance_HA
_geom_hbond_distance_DA
_geom_hbond_angle_DHA
_geom_hbond_site_symmetry_A
C4 H4 Br1 0.95 2.76 3.397(5) 125.0 1_455
C1 H1 Br1 0.95 2.89 3.744(5) 150.3 1_545
C1 H1 Br1 0.95 2.94 3.529(5) 121.6 2_766
N3 H3A O1 0.82(6) 2.04(6) 2.864(6) 178(5) 2_565
N3 H3B N2 0.84(6) 2.48(6) 3.190(6) 143(5) 2_655

loop_
_geom_torsion_atom_site_label_1
_geom_torsion_atom_site_label_2
_geom_torsion_atom_site_label_3
_geom_torsion_atom_site_label_4
_geom_torsion
C1 N1 C4 C3 1.1(7)
Cu1 N1 C4 C3 -178.1(4)
C2 N2 C3 C4 3.3(7)
C2 N2 C3 C5 -174.8(5)
N1 C4 C3 N2 -4.1(8)
N1 C4 C3 C5 174.0(5)
C3 N2 C2 C1 0.1(8)
C4 N1 C1 C2 2.2(7)
Cu1 N1 C1 C2 -178.6(4)
N2 C2 C1 N1 -3.0(8)
N2 C3 C5 O1 170.8(5)
C4 C3 C5 O1 -7.3(7)
N2 C3 C5 N3 -7.6(7)
C4 C3 C5 N3 174.2(5)
